data_7047707
loop_
_publ_author_name
'Enriquez, Jos\'e S'
'Yu, Meng'
'Bouley, Bailey S.'
'Xie, Da'
'Que, Emily L.'

_publ_section_title
;
 Copper(ii) complexes for cysteine detection using <sup>19</sup>F magnetic
 resonance.
;
_journal_issue 42
_journal_name_full 'Dalton transactions (Cambridge, England : 2003)'
_journal_page_first 15024
_journal_page_last 15030
_journal_paper_doi 10.1039/c8dt03780a
_journal_volume 47
_journal_year 2018
_chemical_formula_moiety 'C26 H34 N4 F6, Cu 2+, 2 Cl O4 1-'
_chemical_formula_sum 'C26 H34 Cl2 Cu F6 N4 O8'
_chemical_formula_weight 779.01
_space_group_crystal_system monoclinic
_space_group_IT_number 14
_space_group_name_Hall '-P 2ybc'
_space_group_name_H-M_alt 'P 1 21/c 1'
_symmetry_space_group_name_Hall '-P 2ybc'
_symmetry_space_group_name_H-M 'P 1 21/c 1'
_atom_sites_solution_hydrogens mixed
_audit_creation_method SHELXL-2014/7
_audit_update_record
;
2018-06-22 deposited with the CCDC.
2018-10-04 downloaded from the CCDC.
;
_cell_angle_alpha 90
_cell_angle_beta 99.076(3)
_cell_angle_gamma 90
_cell_formula_units_Z 2
_cell_length_a 8.2343(10)
_cell_length_b 8.8063(12)
_cell_length_c 20.987(3)
_cell_measurement_reflns_used 9914
_cell_measurement_temperature 106(2)
_cell_measurement_theta_max 29.6
_cell_measurement_theta_min 2.50
_cell_volume 1502.8(3)
_computing_cell_refinement 'Apex II release 2010, Bruker AXS, Inc.'
_computing_data_collection 'Apex II release 2010, Bruker AXS, Inc.'
_computing_data_reduction 'Apex II release 2010, Bruker AXS, Inc.'
_computing_molecular_graphics 'XP SHELXTL/PC, Siemens Analytical'
_computing_publication_material 'XL SHELXTL/PC, Siemens Analytical'
_computing_structure_refinement 'Shelxl-2014/7, Sheldrick, G. M.'
_computing_structure_solution
;

SUPERFLIP.  Palatinus, L. and Chapuis, G., J. Appl. Cryst. 40, 786-790.
;
_diffrn_ambient_temperature 106(2)
_diffrn_measured_fraction_theta_full 1.000
_diffrn_measured_fraction_theta_max 0.997
_diffrn_measurement_device_type 'Nonius Kappa CCD with Bruker Apex II detector'
_diffrn_measurement_method \w-scans
_diffrn_radiation_type MoK\a
_diffrn_radiation_wavelength 0.71073
_diffrn_reflns_av_R_equivalents 0.0388
_diffrn_reflns_av_unetI/netI 0.0252
_diffrn_reflns_Laue_measured_fraction_full 1.000
_diffrn_reflns_Laue_measured_fraction_max 0.997
_diffrn_reflns_limit_h_max 11
_diffrn_reflns_limit_h_min -11
_diffrn_reflns_limit_k_max 12
_diffrn_reflns_limit_k_min -12
_diffrn_reflns_limit_l_max 29
_diffrn_reflns_limit_l_min -29
_diffrn_reflns_number 23409
_diffrn_reflns_point_group_measured_fraction_full 1.000
_diffrn_reflns_point_group_measured_fraction_max 0.997
_diffrn_reflns_theta_full 25.242
_diffrn_reflns_theta_max 29.605
_diffrn_reflns_theta_min 1.965
_diffrn_source 'fine focus sealed tube'
_exptl_absorpt_coefficient_mu 0.999
_exptl_absorpt_correction_T_max 1.00
_exptl_absorpt_correction_T_min 0.873
_exptl_absorpt_correction_type multi-scan
_exptl_absorpt_process_details
;
SADABS. G. M. Sheldrick. Apex II release 2010, Bruker AXS, Inc.
;
_exptl_crystal_colour violet
_exptl_crystal_density_diffrn 1.722
_exptl_crystal_description prism
_exptl_crystal_F_000 798
_exptl_crystal_size_max 0.400
_exptl_crystal_size_mid 0.290
_exptl_crystal_size_min 0.230
_refine_diff_density_max 0.524
_refine_diff_density_min -0.397
_refine_diff_density_rms 0.068
_refine_ls_extinction_method none
_refine_ls_goodness_of_fit_ref 1.066
_refine_ls_hydrogen_treatment mixed
_refine_ls_matrix_type full
_refine_ls_number_parameters 218
_refine_ls_number_reflns 4214
_refine_ls_number_restraints 0
_refine_ls_restrained_S_all 1.066
_refine_ls_R_factor_all 0.0327
_refine_ls_R_factor_gt 0.0273
_refine_ls_shift/su_max 0.002
_refine_ls_shift/su_mean 0.000
_refine_ls_structure_factor_coef Fsqd
_refine_ls_weighting_details 'w=1/[\s^2^(Fo^2^)+(0.0326P)^2^+0.9990P] where P=(Fo^2^+2Fc^2^)/3'
_refine_ls_weighting_scheme calc
_refine_ls_wR_factor_gt 0.0694
_refine_ls_wR_factor_ref 0.0718
_reflns_Friedel_coverage 0.000
_reflns_number_gt 3754
_reflns_number_total 4214
_reflns_threshold_expression 'I > 2\s(I)'
_cod_data_source_file c8dt03780a2.cif
_cod_data_source_block shelx
_cod_depositor_comments 'Adding full bibliography for 7047706--7047708.cif.'
_cod_database_code 7047707
_shelx_shelxl_version_number 2014/7
_shelx_space_group_comment
;
The symmetry employed for this shelxl refinement is uniquely defined
by the following loop, which should always be used as a source of
symmetry information in preference to the above space-group names.
They are only intended as comments.
;
_shelx_estimated_absorpt_t_min 0.691
_shelx_estimated_absorpt_t_max 0.803

loop_
_space_group_symop_operation_xyz
'x, y, z'
'-x, y+1/2, -z+1/2'
'-x, -y, -z'
'x, -y-1/2, z-1/2'

loop_
_atom_site_label
_atom_site_type_symbol
_atom_site_fract_x
_atom_site_fract_y
_atom_site_fract_z
_atom_site_U_iso_or_equiv
_atom_site_adp_type
_atom_site_occupancy
_atom_site_site_symmetry_order
_atom_site_calc_flag
_atom_site_refinement_flags_posn
_atom_site_refinement_flags_adp
_atom_site_refinement_flags_occupancy
Cu1 Cu 0.5000 0.5000 0.5000 0.00655(6) Uani 1 2 d S . P
F1 F 0.78760(12) 0.93388(11) 0.76085(4) 0.0232(2) Uani 1 1 d . . .
F2 F 0.76677(11) 0.86112(10) 0.66221(4) 0.01701(18) Uani 1 1 d . . .
F3 F 0.55748(10) 0.84688(11) 0.71215(4) 0.02021(19) Uani 1 1 d . . .
N1 N 0.54470(13) 0.47942(13) 0.60182(5) 0.0090(2) Uani 1 1 d . . .
N2 N 0.37445(13) 0.68657(13) 0.51357(5) 0.0087(2) Uani 1 1 d . . .
C1 C 0.41373(16) 0.57766(16) 0.62163(6) 0.0116(2) Uani 1 1 d . . .
H1A H 0.4400 0.6003 0.6683 0.014 Uiso 1 1 calc R U .
H1B H 0.3069 0.5239 0.6137 0.014 Uiso 1 1 calc R U .
C2 C 0.40209(16) 0.72404(16) 0.58347(6) 0.0118(2) Uani 1 1 d . . .
H2A H 0.3100 0.7864 0.5940 0.014 Uiso 1 1 calc R U .
H2B H 0.5051 0.7829 0.5946 0.014 Uiso 1 1 calc R U .
C3 C 0.40580(17) 0.82329(15) 0.47568(7) 0.0129(3) Uani 1 1 d . . .
H3A H 0.5222 0.8540 0.4878 0.016 Uiso 1 1 calc R U .
H3B H 0.3363 0.9079 0.4869 0.016 Uiso 1 1 calc R U .
C4 C 0.37029(17) 0.79699(16) 0.40348(7) 0.0139(3) Uani 1 1 d . . .
H4A H 0.3813 0.8948 0.3813 0.017 Uiso 1 1 calc R U .
H4B H 0.2548 0.7631 0.3918 0.017 Uiso 1 1 calc R U .
C5 C 0.48194(16) 0.68030(16) 0.37849(7) 0.0121(2) Uani 1 1 d . . .
H5A H 0.4647 0.6854 0.3308 0.015 Uiso 1 1 calc R U .
H5B H 0.5978 0.7083 0.3942 0.015 Uiso 1 1 calc R U .
C6 C 0.71382(15) 0.53806(16) 0.62906(6) 0.0101(2) Uani 1 1 d . . .
H6A H 0.7230 0.6434 0.6136 0.012 Uiso 1 1 calc R U .
H6B H 0.7958 0.4762 0.6108 0.012 Uiso 1 1 calc R U .
C7 C 0.76124(16) 0.53822(17) 0.70262(6) 0.0120(2) Uani 1 1 d . . .
C8 C 0.77089(16) 0.66751(17) 0.74284(7) 0.0135(3) Uani 1 1 d . . .
C9 C 0.82628(17) 0.65395(19) 0.80948(7) 0.0180(3) Uani 1 1 d . . .
H9 H 0.8340 0.7422 0.8358 0.022 Uiso 1 1 calc R U .
C10 C 0.86979(19) 0.5144(2) 0.83740(7) 0.0206(3) Uani 1 1 d . . .
H10 H 0.9048 0.5065 0.8826 0.025 Uiso 1 1 calc R U .
C11 C 0.86171(17) 0.38671(19) 0.79877(7) 0.0181(3) Uani 1 1 d . . .
H11 H 0.8907 0.2902 0.8174 0.022 Uiso 1 1 calc R U .
C12 C 0.81091(16) 0.39986(17) 0.73251(7) 0.0147(3) Uani 1 1 d . . .
H12 H 0.8099 0.3115 0.7065 0.018 Uiso 1 1 calc R U .
C13 C 0.72261(17) 0.82537(17) 0.71948(7) 0.0154(3) Uani 1 1 d . . .
Cl1 Cl 0.91147(4) 0.72767(4) 0.50270(2) 0.01196(8) Uani 1 1 d . . .
O1 O 0.78184(12) 0.61438(12) 0.49411(5) 0.0163(2) Uani 1 1 d . . .
O2 O 1.00769(13) 0.71253(15) 0.45129(5) 0.0227(2) Uani 1 1 d . . .
O3 O 1.01554(14) 0.70219(16) 0.56349(5) 0.0268(3) Uani 1 1 d . . .
O4 O 0.83839(16) 0.87514(14) 0.50078(9) 0.0398(4) Uani 1 1 d . . .
H2N H 0.275(2) 0.666(2) 0.5033(9) 0.013(4) Uiso 1 1 d . . .

loop_
_atom_site_aniso_label
_atom_site_aniso_U_11
_atom_site_aniso_U_22
_atom_site_aniso_U_33
_atom_site_aniso_U_23
_atom_site_aniso_U_13
_atom_site_aniso_U_12
Cu1 0.00680(10) 0.00601(10) 0.00668(11) -0.00023(7) 0.00054(7) 0.00113(7)
F1 0.0241(5) 0.0230(5) 0.0204(5) -0.0111(4) -0.0032(4) -0.0001(4)
F2 0.0198(4) 0.0165(4) 0.0149(4) -0.0006(3) 0.0031(3) 0.0002(3)
F3 0.0120(4) 0.0260(5) 0.0219(5) -0.0049(4) 0.0007(3) 0.0055(3)
N1 0.0069(5) 0.0103(5) 0.0098(5) 0.0003(4) 0.0011(4) 0.0004(4)
N2 0.0064(5) 0.0091(5) 0.0098(5) -0.0010(4) -0.0010(4) 0.0004(4)
C1 0.0082(5) 0.0170(6) 0.0101(6) -0.0022(5) 0.0026(4) 0.0013(5)
C2 0.0101(6) 0.0136(6) 0.0109(6) -0.0048(5) -0.0005(4) 0.0024(5)
C3 0.0133(6) 0.0067(6) 0.0182(7) 0.0008(5) 0.0006(5) 0.0004(5)
C4 0.0148(6) 0.0104(6) 0.0158(6) 0.0051(5) 0.0003(5) 0.0016(5)
C5 0.0109(6) 0.0135(6) 0.0120(6) 0.0041(5) 0.0018(5) -0.0018(5)
C6 0.0075(5) 0.0142(6) 0.0083(5) 0.0000(5) 0.0005(4) -0.0004(4)
C7 0.0066(5) 0.0196(7) 0.0096(6) 0.0011(5) 0.0007(4) 0.0002(5)
C8 0.0083(6) 0.0218(7) 0.0105(6) -0.0004(5) 0.0014(4) 0.0005(5)
C9 0.0134(6) 0.0304(8) 0.0102(6) -0.0039(6) 0.0018(5) 0.0006(6)
C10 0.0149(7) 0.0368(9) 0.0097(6) 0.0023(6) 0.0008(5) 0.0000(6)
C11 0.0129(6) 0.0273(8) 0.0135(6) 0.0070(6) -0.0001(5) 0.0006(6)
C12 0.0112(6) 0.0197(7) 0.0127(6) 0.0019(5) 0.0004(5) 0.0004(5)
C13 0.0120(6) 0.0208(7) 0.0129(6) -0.0061(5) 0.0000(5) -0.0001(5)
Cl1 0.00771(13) 0.01137(15) 0.01699(16) -0.00139(11) 0.00248(11) -0.00083(10)
O1 0.0126(5) 0.0188(5) 0.0164(5) 0.0007(4) -0.0011(4) -0.0077(4)
O2 0.0153(5) 0.0355(7) 0.0188(5) 0.0081(5) 0.0077(4) 0.0032(5)
O3 0.0159(5) 0.0480(8) 0.0149(5) -0.0078(5) -0.0031(4) -0.0077(5)
O4 0.0238(6) 0.0131(6) 0.0845(12) -0.0041(6) 0.0145(7) 0.0048(5)

loop_
_atom_type_symbol
_atom_type_description
_atom_type_scat_dispersion_real
_atom_type_scat_dispersion_imag
_atom_type_scat_source
C C 0.0033 0.0016 'International Tables Vol C Tables 4.2.6.8 and 6.1.1.4'
H H 0.0000 0.0000 'International Tables Vol C Tables 4.2.6.8 and 6.1.1.4'
N N 0.0061 0.0033 'International Tables Vol C Tables 4.2.6.8 and 6.1.1.4'
O O 0.0106 0.0060 'International Tables Vol C Tables 4.2.6.8 and 6.1.1.4'
F F 0.0171 0.0103 'International Tables Vol C Tables 4.2.6.8 and 6.1.1.4'
Cl Cl 0.1484 0.1585 'International Tables Vol C Tables 4.2.6.8 and 6.1.1.4'
Cu Cu 0.3201 1.2651 'International Tables Vol C Tables 4.2.6.8 and 6.1.1.4'

loop_
_geom_angle_atom_site_label_1
_geom_angle_atom_site_label_2
_geom_angle_atom_site_label_3
_geom_angle
_geom_angle_site_symmetry_1
_geom_angle_site_symmetry_3
N2 Cu1 N2 180.0 3_666 .
N2 Cu1 N1 93.58(4) 3_666 .
N2 Cu1 N1 86.42(4) . .
N2 Cu1 N1 86.42(4) 3_666 3_666
N2 Cu1 N1 93.58(4) . 3_666
N1 Cu1 N1 180.0 . 3_666
C1 N1 C5 108.98(10) . 3_666
C1 N1 C6 111.10(10) . .
C5 N1 C6 112.61(10) 3_666 .
C1 N1 Cu1 102.32(8) . .
C5 N1 Cu1 110.51(8) 3_666 .
C6 N1 Cu1 110.84(8) . .
C2 N2 C3 109.61(11) . .
C2 N2 Cu1 108.86(8) . .
C3 N2 Cu1 117.05(8) . .
C2 N2 H2N 107.1(13) . .
C3 N2 H2N 106.6(13) . .
Cu1 N2 H2N 107.1(13) . .
N1 C1 C2 109.56(10) . .
N1 C1 H1A 109.8 . .
C2 C1 H1A 109.8 . .
N1 C1 H1B 109.8 . .
C2 C1 H1B 109.8 . .
H1A C1 H1B 108.2 . .
N2 C2 C1 108.69(11) . .
N2 C2 H2A 110.0 . .
C1 C2 H2A 110.0 . .
N2 C2 H2B 110.0 . .
C1 C2 H2B 110.0 . .
H2A C2 H2B 108.3 . .
N2 C3 C4 112.86(11) . .
N2 C3 H3A 109.0 . .
C4 C3 H3A 109.0 . .
N2 C3 H3B 109.0 . .
C4 C3 H3B 109.0 . .
H3A C3 H3B 107.8 . .
C3 C4 C5 114.52(11) . .
C3 C4 H4A 108.6 . .
C5 C4 H4A 108.6 . .
C3 C4 H4B 108.6 . .
C5 C4 H4B 108.6 . .
H4A C4 H4B 107.6 . .
N1 C5 C4 114.64(11) 3_666 .
N1 C5 H5A 108.6 3_666 .
C4 C5 H5A 108.6 . .
N1 C5 H5B 108.6 3_666 .
C4 C5 H5B 108.6 . .
H5A C5 H5B 107.6 . .
N1 C6 C7 117.07(10) . .
N1 C6 H6A 108.0 . .
C7 C6 H6A 108.0 . .
N1 C6 H6B 108.0 . .
C7 C6 H6B 108.0 . .
H6A C6 H6B 107.3 . .
C12 C7 C8 116.65(12) . .
C12 C7 C6 117.41(13) . .
C8 C7 C6 125.77(13) . .
C9 C8 C7 120.33(14) . .
C9 C8 C13 115.44(13) . .
C7 C8 C13 124.23(12) . .
C10 C9 C8 121.22(14) . .
C10 C9 H9 119.4 . .
C8 C9 H9 119.4 . .
C11 C10 C9 119.26(14) . .
C11 C10 H10 120.4 . .
C9 C10 H10 120.4 . .
C10 C11 C12 119.83(15) . .
C10 C11 H11 120.1 . .
C12 C11 H11 120.1 . .
C11 C12 C7 122.67(14) . .
C11 C12 H12 118.7 . .
C7 C12 H12 118.7 . .
F1 C13 F2 105.92(12) . .
F1 C13 F3 105.28(11) . .
F2 C13 F3 105.84(11) . .
F1 C13 C8 112.84(12) . .
F2 C13 C8 114.31(12) . .
F3 C13 C8 111.95(12) . .
O4 Cl1 O3 110.87(9) . .
O4 Cl1 O2 109.97(8) . .
O3 Cl1 O2 109.18(7) . .
O4 Cl1 O1 108.84(7) . .
O3 Cl1 O1 109.07(7) . .
O2 Cl1 O1 108.88(7) . .

loop_
_geom_bond_atom_site_label_1
_geom_bond_atom_site_label_2
_geom_bond_distance
_geom_bond_site_symmetry_2
Cu1 N2 1.9855(11) 3_666
Cu1 N2 1.9855(11) .
Cu1 N1 2.1181(12) .
Cu1 N1 2.1182(12) 3_666
F1 C13 1.3442(16) .
F2 C13 1.3468(17) .
F3 C13 1.3574(16) .
N1 C1 1.4919(16) .
N1 C5 1.4920(17) 3_666
N1 C6 1.5105(16) .
N2 C2 1.4857(17) .
N2 C3 1.4878(17) .
N2 H2N 0.836(19) .
C1 C2 1.513(2) .
C1 H1A 0.9900 .
C1 H1B 0.9900 .
C2 H2A 0.9900 .
C2 H2B 0.9900 .
C3 C4 1.515(2) .
C3 H3A 0.9900 .
C3 H3B 0.9900 .
C4 C5 1.5259(19) .
C4 H4A 0.9900 .
C4 H4B 0.9900 .
C5 N1 1.4920(17) 3_666
C5 H5A 0.9900 .
C5 H5B 0.9900 .
C6 C7 1.5316(18) .
C6 H6A 0.9900 .
C6 H6B 0.9900 .
C7 C12 1.402(2) .
C7 C8 1.412(2) .
C8 C9 1.406(2) .
C8 C13 1.507(2) .
C9 C10 1.384(2) .
C9 H9 0.9500 .
C10 C11 1.382(2) .
C10 H10 0.9500 .
C11 C12 1.392(2) .
C11 H11 0.9500 .
C12 H12 0.9500 .
Cl1 O4 1.4292(13) .
Cl1 O3 1.4378(12) .
Cl1 O2 1.4420(11) .
Cl1 O1 1.4514(10) .

loop_
_geom_torsion_atom_site_label_1
_geom_torsion_atom_site_label_2
_geom_torsion_atom_site_label_3
_geom_torsion_atom_site_label_4
_geom_torsion
_geom_torsion_site_symmetry_1
_geom_torsion_site_symmetry_4
C5 N1 C1 C2 -160.78(11) 3_666 .
C6 N1 C1 C2 74.57(13) . .
Cu1 N1 C1 C2 -43.76(11) . .
C3 N2 C2 C1 -165.34(10) . .
Cu1 N2 C2 C1 -36.15(12) . .
N1 C1 C2 N2 55.43(13) . .
C2 N2 C3 C4 -176.54(11) . .
Cu1 N2 C3 C4 58.89(13) . .
N2 C3 C4 C5 -64.74(15) . .
C3 C4 C5 N1 69.31(15) . 3_666
C1 N1 C6 C7 63.96(15) . .
C5 N1 C6 C7 -58.62(15) 3_666 .
Cu1 N1 C6 C7 177.01(9) . .
N1 C6 C7 C12 79.00(15) . .
N1 C6 C7 C8 -105.86(15) . .
C12 C7 C8 C9 -0.71(19) . .
C6 C7 C8 C9 -175.89(12) . .
C12 C7 C8 C13 -179.84(13) . .
C6 C7 C8 C13 5.0(2) . .
C7 C8 C9 C10 -1.1(2) . .
C13 C8 C9 C10 178.09(13) . .
C8 C9 C10 C11 1.3(2) . .
C9 C10 C11 C12 0.3(2) . .
C10 C11 C12 C7 -2.2(2) . .
C8 C7 C12 C11 2.4(2) . .
C6 C7 C12 C11 177.97(12) . .
C9 C8 C13 F1 19.92(17) . .
C7 C8 C13 F1 -160.92(13) . .
C9 C8 C13 F2 141.03(12) . .
C7 C8 C13 F2 -39.81(18) . .
C9 C8 C13 F3 -98.64(14) . .
C7 C8 C13 F3 80.52(16) . .
